data_7002877
loop_
_publ_author_name
'Maldonado, Carmen R.'
'Quir\'os, Miguel'
'Salas, Juan M.'
'Rodr\'iguez-Di\'eguez, Antonio'

_publ_section_title
;
 Versatile binding behaviour of
 4,6-dimethyl-1,2,3-triazolo[4,5-d]-pyrimidin-5,7-dionato in the
 presence of bipyrimidine. Supramolecular H-bond architectures
;
_journal_issue 46
_journal_name_full 'Dalton Transactions'
_journal_page_first 10311
_journal_page_last 10317
_journal_paper_doi 10.1039/b913541c
_journal_year 2009
_chemical_formula_moiety 'C32 H30 Cu2 N24 O8, 5(H2 O)'
_chemical_formula_sum 'C32 H40 Cu2 N24 O13'
_chemical_formula_weight 1095.96
_chemical_name_systematic
;
?
;
_space_group_IT_number 2
_symmetry_cell_setting triclinic
_symmetry_space_group_name_Hall '-P 1'
_symmetry_space_group_name_H-M 'P -1'
_atom_sites_solution_hydrogens mixed
_atom_sites_solution_primary direct
_atom_sites_solution_secondary difmap
_audit_creation_method SHELXL-97
_cell_angle_alpha 80.533(19)
_cell_angle_beta 80.839(19)
_cell_angle_gamma 88.072(19)
_cell_formula_units_Z 1
_cell_length_a 8.2470(13)
_cell_length_b 10.8660(17)
_cell_length_c 12.1170(19)
_cell_measurement_reflns_used 1757
_cell_measurement_temperature 100(2)
_cell_measurement_theta_max 23.5
_cell_measurement_theta_min 2.5
_cell_volume 1057.3(3)
_computing_cell_refinement 'Bruker SMART'
_computing_data_collection 'Bruker SMART (Bruker, 1999)'
_computing_data_reduction 'Bruker SAINT (Bruker, 1999)'
_computing_molecular_graphics 'Xtal_GX (Hall & du Boulay, 1997)'
_computing_publication_material SHELXL-97
_computing_structure_refinement 'SHELXL-97 (Sheldrick, 1997)'
_computing_structure_solution 'SHELXS-97 (Sheldrick, 1997)'
_diffrn_ambient_temperature 100(2)
_diffrn_detector_area_resol_mean 8.26
_diffrn_measured_fraction_theta_full 0.988
_diffrn_measured_fraction_theta_max 0.984
_diffrn_measurement_device_type 'Bruker SMART APEX CCD system'
_diffrn_measurement_method '\f and \w scans'
_diffrn_radiation_monochromator graphite
_diffrn_radiation_source 'fine-focus sealed tube'
_diffrn_radiation_type MoK\a
_diffrn_radiation_wavelength 0.71073
_diffrn_reflns_av_R_equivalents 0.0362
_diffrn_reflns_av_sigmaI/netI 0.0623
_diffrn_reflns_limit_h_max 9
_diffrn_reflns_limit_h_min -9
_diffrn_reflns_limit_k_max 13
_diffrn_reflns_limit_k_min -12
_diffrn_reflns_limit_l_max 14
_diffrn_reflns_limit_l_min -14
_diffrn_reflns_number 7782
_diffrn_reflns_theta_full 25.00
_diffrn_reflns_theta_max 25.38
_diffrn_reflns_theta_min 2.35
_diffrn_standards_decay_% -0.3
_diffrn_standards_number 70
_exptl_absorpt_coefficient_mu 1.101
_exptl_absorpt_correction_T_max 0.957
_exptl_absorpt_correction_T_min 0.760
_exptl_absorpt_correction_type multi-scan
_exptl_absorpt_process_details 'Bruker SADABS (Bruker, 1999)'
_exptl_crystal_colour blue
_exptl_crystal_density_diffrn 1.721
_exptl_crystal_density_method 'not measured'
_exptl_crystal_description irregular
_exptl_crystal_F_000 562
_exptl_crystal_size_max 0.10
_exptl_crystal_size_mid 0.04
_exptl_crystal_size_min 0.04
_refine_diff_density_max 0.922
_refine_diff_density_min -0.475
_refine_diff_density_rms 0.086
_refine_ls_extinction_method none
_refine_ls_goodness_of_fit_ref 1.068
_refine_ls_hydrogen_treatment mixed
_refine_ls_matrix_type full
_refine_ls_number_parameters 330
_refine_ls_number_reflns 3816
_refine_ls_number_restraints 2
_refine_ls_restrained_S_all 1.068
_refine_ls_R_factor_all 0.0734
_refine_ls_R_factor_gt 0.0495
_refine_ls_shift/su_max 0.008
_refine_ls_shift/su_mean 0.000
_refine_ls_structure_factor_coef Fsqd
_refine_ls_weighting_details 'calc w=1/[\s^2^(Fo^2^)+(0.0500P)^2^+1.0000P] where P=(Fo^2^+2Fc^2^)/3'
_refine_ls_weighting_scheme calc
_refine_ls_wR_factor_gt 0.1075
_refine_ls_wR_factor_ref 0.1171
_reflns_number_gt 2916
_reflns_number_total 3816
_reflns_threshold_expression I>2\s(I)
_cod_data_source_file b913541c.txt
_cod_data_source_block cuaxbpir
_cod_database_code 7002877

loop_
_symmetry_equiv_pos_as_xyz
'x, y, z'
'-x, -y, -z'

loop_
_atom_site_label
_atom_site_type_symbol
_atom_site_fract_x
_atom_site_fract_y
_atom_site_fract_z
_atom_site_U_iso_or_equiv
_atom_site_adp_type
_atom_site_occupancy
_atom_site_symmetry_multiplicity
_atom_site_calc_flag
_atom_site_refinement_flags
_atom_site_disorder_assembly
_atom_site_disorder_group
Cu Cu 0.28377(6) 0.52360(5) 0.08514(4) 0.02106(17) Uani 1 1 d . . .
N1P N 0.0693(4) 0.4251(3) 0.1262(3) 0.0201(8) Uani 1 1 d . . .
C2P C 0.0255(5) 0.3304(4) 0.2103(3) 0.0217(9) Uani 1 1 d . . .
H2P H 0.0926 0.3081 0.2674 0.026 Uiso 1 1 d R . .
C3P C -0.1168(5) 0.2643(4) 0.2148(3) 0.0246(10) Uani 1 1 d . . .
H3P H -0.1470 0.1956 0.2732 0.030 Uiso 1 1 d R . .
C4P C -0.2135(5) 0.3012(4) 0.1321(3) 0.0237(9) Uani 1 1 d . . .
H4P H -0.3138 0.2594 0.1352 0.028 Uiso 1 1 d R . .
N5P N -0.1676(4) 0.3956(3) 0.0470(3) 0.0205(8) Uani 1 1 d . . .
C6P C -0.0267(5) 0.4501(3) 0.0478(3) 0.0184(9) Uani 1 1 d . . .
N1A N 0.2596(4) 0.5434(3) 0.3189(3) 0.0286(8) Uani 1 1 d . . .
N2A N 0.3292(4) 0.4788(3) 0.2399(3) 0.0260(8) Uani 1 1 d . . .
N3A N 0.4064(4) 0.3724(3) 0.2803(3) 0.0265(8) Uani 1 1 d . . .
C3AA C 0.3835(5) 0.3722(4) 0.3917(3) 0.0254(10) Uani 1 1 d . . .
N4A N 0.4339(4) 0.2841(3) 0.4736(3) 0.0299(9) Uani 1 1 d . . .
C4A C 0.5270(7) 0.1743(5) 0.4453(4) 0.0471(14) Uani 1 1 d . . .
H41A H 0.5450 0.1773 0.3630 0.057 Uiso 1 1 d R . .
H42A H 0.4655 0.0989 0.4818 0.057 Uiso 1 1 d R . .
H43A H 0.6332 0.1727 0.4721 0.057 Uiso 1 1 d R . .
C5A C 0.3907(5) 0.2964(4) 0.5852(4) 0.0290(10) Uani 1 1 d . . .
O5A O 0.4237(4) 0.2167(3) 0.6610(3) 0.0383(8) Uani 1 1 d . . .
N6A N 0.3051(4) 0.4049(3) 0.6086(3) 0.0285(8) Uani 1 1 d . . .
C6A C 0.2624(7) 0.4126(5) 0.7289(4) 0.0415(12) Uani 1 1 d . . .
H61A H 0.1765 0.3520 0.7639 0.050 Uiso 1 1 d R . .
H62A H 0.2221 0.4969 0.7378 0.050 Uiso 1 1 d R . .
H63A H 0.3599 0.3943 0.7658 0.050 Uiso 1 1 d R . .
C7A C 0.2473(6) 0.4982(4) 0.5311(4) 0.0301(10) Uani 1 1 d . . .
O7A O 0.1663(4) 0.5862(3) 0.5632(3) 0.0429(9) Uani 1 1 d . . .
C7AA C 0.2934(5) 0.4761(4) 0.4170(3) 0.0263(10) Uani 1 1 d . . .
N1B N 0.5428(4) 0.3502(3) -0.0455(3) 0.0203(7) Uani 1 1 d . . .
N2B N 0.3883(4) 0.3694(3) 0.0001(3) 0.0210(8) Uani 1 1 d . . .
N3B N 0.2911(4) 0.2747(3) -0.0075(3) 0.0219(8) Uani 1 1 d . . .
C3AB C 0.3915(5) 0.1961(3) -0.0608(3) 0.0199(9) Uani 1 1 d . . .
N4B N 0.3494(4) 0.0868(3) -0.0916(3) 0.0228(8) Uani 1 1 d . . .
C4B C 0.1782(5) 0.0502(4) -0.0774(4) 0.0341(11) Uani 1 1 d . . .
H41B H 0.1699 -0.0405 -0.0554 0.041 Uiso 1 1 d R . .
H42B H 0.1360 0.0756 -0.1489 0.041 Uiso 1 1 d R . .
H43B H 0.1136 0.0910 -0.0182 0.041 Uiso 1 1 d R . .
C5B C 0.4676(5) 0.0239(4) -0.1546(3) 0.0261(10) Uani 1 1 d . . .
O5B O 0.4352(4) -0.0679(3) -0.1919(3) 0.0420(9) Uani 1 1 d . . .
N6B N 0.6297(4) 0.0668(3) -0.1717(3) 0.0237(8) Uani 1 1 d . . .
C6B C 0.7518(6) -0.0058(4) -0.2369(4) 0.0360(12) Uani 1 1 d . . .
H61B H 0.8624 0.0202 -0.2314 0.043 Uiso 1 1 d R . .
H62B H 0.7360 0.0087 -0.3165 0.043 Uiso 1 1 d R . .
H63B H 0.7385 -0.0948 -0.2064 0.043 Uiso 1 1 d R . .
C7B C 0.6826(5) 0.1752(4) -0.1405(3) 0.0219(9) Uani 1 1 d . . .
O7B O 0.8264(3) 0.2073(3) -0.1590(2) 0.0295(7) Uani 1 1 d . . .
C7AB C 0.5479(5) 0.2395(4) -0.0844(3) 0.0191(9) Uani 1 1 d . . .
O1W O 0.0101(5) 0.7455(4) 0.4022(3) 0.0533(10) Uani 1 1 d D . .
H11W H 0.069(6) 0.747(5) 0.339(2) 0.064 Uiso 1 1 d D . .
H12W H 0.053(7) 0.701(5) 0.453(4) 0.064 Uiso 1 1 d D . .
O2W O 0.1742(5) 0.0179(4) 0.6288(4) 0.0779(14) Uani 1 1 d . . .
O3W O 0.0670(13) 0.1185(10) 0.4494(9) 0.103(3) Uiso 0.50 1 d P . .

loop_
_atom_site_aniso_label
_atom_site_aniso_U_11
_atom_site_aniso_U_22
_atom_site_aniso_U_33
_atom_site_aniso_U_23
_atom_site_aniso_U_13
_atom_site_aniso_U_12
Cu 0.0217(3) 0.0225(3) 0.0186(3) -0.0072(2) 0.00425(19) -0.0106(2)
N1P 0.0187(18) 0.0217(18) 0.0194(18) -0.0078(15) 0.0042(14) -0.0064(14)
C2P 0.024(2) 0.021(2) 0.019(2) -0.0057(17) 0.0045(17) -0.0051(17)
C3P 0.025(2) 0.021(2) 0.025(2) -0.0062(18) 0.0094(18) -0.0062(18)
C4P 0.024(2) 0.020(2) 0.026(2) -0.0081(18) 0.0032(18) -0.0097(18)
N5P 0.0215(18) 0.0189(17) 0.0203(18) -0.0079(14) 0.0062(14) -0.0107(14)
C6P 0.018(2) 0.016(2) 0.020(2) -0.0094(17) 0.0067(17) -0.0033(16)
N1A 0.036(2) 0.027(2) 0.024(2) -0.0086(16) 0.0006(16) -0.0088(16)
N2A 0.032(2) 0.028(2) 0.0174(18) -0.0049(16) 0.0026(15) -0.0153(16)
N3A 0.027(2) 0.031(2) 0.0204(19) -0.0046(16) 0.0015(15) -0.0049(16)
C3AA 0.022(2) 0.031(2) 0.023(2) -0.0085(19) 0.0050(18) -0.0125(18)
N4A 0.035(2) 0.031(2) 0.0205(19) -0.0039(16) 0.0028(16) -0.0009(17)
C4A 0.060(4) 0.044(3) 0.034(3) -0.010(2) 0.002(2) 0.017(3)
C5A 0.024(2) 0.038(3) 0.024(2) -0.007(2) 0.0000(19) -0.005(2)
O5A 0.045(2) 0.0397(19) 0.0279(18) -0.0044(15) -0.0017(15) 0.0076(16)
N6A 0.036(2) 0.030(2) 0.0209(19) -0.0093(16) -0.0029(16) 0.0000(17)
C6A 0.062(3) 0.041(3) 0.022(2) -0.010(2) -0.004(2) 0.006(3)
C7A 0.035(3) 0.030(3) 0.025(2) -0.008(2) 0.000(2) -0.007(2)
O7A 0.070(2) 0.0337(19) 0.0254(17) -0.0127(15) -0.0032(16) 0.0068(17)
C7AA 0.033(2) 0.026(2) 0.019(2) -0.0042(18) -0.0001(18) -0.0100(19)
N1B 0.0208(18) 0.0230(18) 0.0171(18) -0.0072(14) 0.0029(14) -0.0082(14)
N2B 0.0222(19) 0.0225(18) 0.0177(17) -0.0066(14) 0.0042(14) -0.0102(14)
N3B 0.0239(19) 0.0225(18) 0.0194(18) -0.0079(15) 0.0029(14) -0.0106(15)
C3AB 0.025(2) 0.019(2) 0.016(2) -0.0045(17) 0.0017(17) -0.0113(17)
N4B 0.0273(19) 0.0195(18) 0.0210(18) -0.0095(15) 0.0071(15) -0.0134(15)
C4B 0.032(3) 0.034(3) 0.039(3) -0.020(2) 0.006(2) -0.019(2)
C5B 0.038(3) 0.019(2) 0.020(2) -0.0055(18) 0.0044(19) -0.0106(19)
O5B 0.053(2) 0.0295(18) 0.043(2) -0.0204(16) 0.0164(16) -0.0228(15)
N6B 0.032(2) 0.0155(17) 0.0214(18) -0.0052(14) 0.0064(15) -0.0017(15)
C6B 0.044(3) 0.021(2) 0.039(3) -0.012(2) 0.016(2) -0.005(2)
C7B 0.029(2) 0.017(2) 0.018(2) -0.0024(16) 0.0002(18) -0.0003(18)
O7B 0.0225(17) 0.0310(17) 0.0344(18) -0.0103(14) 0.0040(13) -0.0047(13)
C7AB 0.022(2) 0.022(2) 0.014(2) -0.0080(17) -0.0004(16) -0.0048(17)
O1W 0.052(3) 0.066(3) 0.038(2) -0.007(2) 0.0037(18) 0.000(2)
O2W 0.064(3) 0.080(3) 0.091(3) -0.040(3) 0.016(2) -0.024(2)

loop_
_atom_type_symbol
_atom_type_description
_atom_type_scat_dispersion_real
_atom_type_scat_dispersion_imag
_atom_type_scat_source
C C 0.0033 0.0016 'International Tables Vol C Tables 4.2.6.8 and 6.1.1.4'
H H 0.0000 0.0000 'International Tables Vol C Tables 4.2.6.8 and 6.1.1.4'
N N 0.0061 0.0033 'International Tables Vol C Tables 4.2.6.8 and 6.1.1.4'
O O 0.0106 0.0060 'International Tables Vol C Tables 4.2.6.8 and 6.1.1.4'
Cu Cu 0.3201 1.2651 'International Tables Vol C Tables 4.2.6.8 and 6.1.1.4'

loop_
_geom_angle_atom_site_label_1
_geom_angle_atom_site_label_2
_geom_angle_atom_site_label_3
_geom_angle
_geom_angle_site_symmetry_1
_geom_angle_site_symmetry_3
_geom_angle_publ_flag
N2A Cu N1B 92.67(13) . 2_665 ?
N2A Cu N1P 90.89(13) . . ?
N1B Cu N1P 167.48(13) 2_665 . ?
N2A Cu N5P 159.10(14) . 2_565 ?
N1B Cu N5P 91.72(13) 2_665 2_565 ?
N1P Cu N5P 80.85(13) . 2_565 ?
N2A Cu N2B 104.48(14) . . ?
N1B Cu N2B 103.60(12) 2_665 . ?
N1P Cu N2B 87.09(12) . . ?
N5P Cu N2B 94.30(12) 2_565 . ?
C6P N1P C2P 117.1(3) . . ?
C6P N1P Cu 112.7(2) . . ?
C2P N1P Cu 129.5(3) . . ?
N1P C2P C3P 120.7(4) . . ?
N1P C2P H2P 119.7 . . ?
C3P C2P H2P 119.6 . . ?
C4P C3P C2P 118.1(4) . . ?
C4P C3P H3P 120.9 . . ?
C2P C3P H3P 121.0 . . ?
N5P C4P C3P 120.9(4) . . ?
N5P C4P H4P 119.5 . . ?
C3P C4P H4P 119.5 . . ?
C6P N5P C4P 116.5(3) . . ?
C6P N5P Cu 112.6(3) . 2_565 ?
C4P N5P Cu 130.8(3) . 2_565 ?
N1P C6P N5P 126.6(3) . . ?
N1P C6P C6P 116.9(4) . 2_565 ?
N5P C6P C6P 116.5(4) . 2_565 ?
N2A N1A C7AA 104.2(3) . . ?
N1A N2A N3A 114.4(3) . . ?
N1A N2A Cu 119.7(3) . . ?
N3A N2A Cu 124.9(3) . . ?
C3AA N3A N2A 103.2(3) . . ?
N3A C3AA N4A 127.8(4) . . ?
N3A C3AA C7AA 109.9(4) . . ?
N4A C3AA C7AA 122.3(4) . . ?
C3AA N4A C5A 119.5(4) . . ?
C3AA N4A C4A 121.4(4) . . ?
C5A N4A C4A 119.0(4) . . ?
N4A C4A H41A 109.5 . . ?
N4A C4A H42A 109.5 . . ?
H41A C4A H42A 109.5 . . ?
N4A C4A H43A 109.5 . . ?
H41A C4A H43A 109.5 . . ?
H42A C4A H43A 109.5 . . ?
O5A C5A N4A 121.8(4) . . ?
O5A C5A N6A 121.0(4) . . ?
N4A C5A N6A 117.2(4) . . ?
C7A N6A C5A 127.0(4) . . ?
C7A N6A C6A 118.2(4) . . ?
C5A N6A C6A 114.6(4) . . ?
N6A C6A H61A 109.5 . . ?
N6A C6A H62A 109.4 . . ?
H61A C6A H62A 109.5 . . ?
N6A C6A H63A 109.5 . . ?
H61A C6A H63A 109.5 . . ?
H62A C6A H63A 109.5 . . ?
O7A C7A N6A 120.6(4) . . ?
O7A C7A C7AA 127.3(4) . . ?
N6A C7A C7AA 112.0(4) . . ?
N1A C7AA C3AA 108.2(4) . . ?
N1A C7AA C7A 129.9(4) . . ?
C3AA C7AA C7A 121.9(4) . . ?
N2B N1B C7AB 107.4(3) . . ?
N2B N1B Cu 125.6(2) . 2_665 ?
C7AB N1B Cu 125.3(3) . 2_665 ?
N1B N2B N3B 111.1(3) . . ?
N1B N2B Cu 129.2(2) . . ?
N3B N2B Cu 119.6(2) . . ?
C3AB N3B N2B 104.8(3) . . ?
N3B C3AB C7AB 110.7(3) . . ?
N3B C3AB N4B 127.1(3) . . ?
C7AB C3AB N4B 122.1(4) . . ?
C3AB N4B C5B 118.6(3) . . ?
C3AB N4B C4B 120.8(3) . . ?
C5B N4B C4B 119.6(3) . . ?
N4B C4B H41B 109.5 . . ?
N4B C4B H42B 109.4 . . ?
H41B C4B H42B 109.5 . . ?
N4B C4B H43B 109.5 . . ?
H41B C4B H43B 109.5 . . ?
H42B C4B H43B 109.5 . . ?
O5B C5B N4B 121.7(4) . . ?
O5B C5B N6B 120.5(4) . . ?
N4B C5B N6B 117.7(3) . . ?
C7B N6B C5B 126.6(3) . . ?
C7B N6B C6B 117.8(3) . . ?
C5B N6B C6B 115.5(3) . . ?
N6B C6B H61B 109.4 . . ?
N6B C6B H62B 109.5 . . ?
H61B C6B H62B 109.5 . . ?
N6B C6B H63B 109.5 . . ?
H61B C6B H63B 109.5 . . ?
H62B C6B H63B 109.5 . . ?
O7B C7B N6B 122.9(4) . . ?
O7B C7B C7AB 126.0(4) . . ?
N6B C7B C7AB 111.0(3) . . ?
N1B C7AB C3AB 106.0(3) . . ?
N1B C7AB C7B 130.5(3) . . ?
C3AB C7AB C7B 123.5(4) . . ?
H11W O1W H12W 111(6) . . ?

loop_
_geom_bond_atom_site_label_1
_geom_bond_atom_site_label_2
_geom_bond_distance
_geom_bond_site_symmetry_2
_geom_bond_publ_flag
Cu N2A 1.951(3) . ?
Cu N1B 1.963(3) 2_665 ?
Cu N1P 2.048(3) . ?
Cu N5P 2.055(3) 2_565 ?
Cu N2B 2.191(3) . ?
N1P C6P 1.320(5) . ?
N1P C2P 1.338(5) . ?
C2P C3P 1.385(5) . ?
C2P H2P 0.9500 . ?
C3P C4P 1.379(6) . ?
C3P H3P 0.9500 . ?
C4P N5P 1.346(5) . ?
C4P H4P 0.9500 . ?
N5P C6P 1.324(5) . ?
N5P Cu 2.055(3) 2_565 ?
C6P C6P 1.473(7) 2_565 ?
N1A N2A 1.325(5) . ?
N1A C7AA 1.353(5) . ?
N2A N3A 1.359(5) . ?
N3A C3AA 1.333(5) . ?
C3AA N4A 1.366(5) . ?
C3AA C7AA 1.380(6) . ?
N4A C5A 1.370(5) . ?
N4A C4A 1.457(6) . ?
C4A H41A 0.9800 . ?
C4A H42A 0.9800 . ?
C4A H43A 0.9800 . ?
C5A O5A 1.213(5) . ?
C5A N6A 1.400(6) . ?
N6A C7A 1.390(5) . ?
N6A C6A 1.459(5) . ?
C6A H61A 0.9800 . ?
C6A H62A 0.9800 . ?
C6A H63A 0.9800 . ?
C7A O7A 1.229(5) . ?
C7A C7AA 1.431(6) . ?
N1B N2B 1.330(4) . ?
N1B C7AB 1.359(5) . ?
N1B Cu 1.963(3) 2_665 ?
N2B N3B 1.349(4) . ?
N3B C3AB 1.340(5) . ?
C3AB C7AB 1.359(5) . ?
C3AB N4B 1.373(5) . ?
N4B C5B 1.375(5) . ?
N4B C4B 1.455(5) . ?
C4B H41B 0.9800 . ?
C4B H42B 0.9800 . ?
C4B H43B 0.9800 . ?
C5B O5B 1.214(5) . ?
C5B N6B 1.404(5) . ?
N6B C7B 1.398(5) . ?
N6B C6B 1.469(5) . ?
C6B H61B 0.9800 . ?
C6B H62B 0.9800 . ?
C6B H63B 0.9800 . ?
C7B O7B 1.223(5) . ?
C7B C7AB 1.431(5) . ?
O1W H11W 0.841(10) . ?
O1W H12W 0.840(10) . ?

loop_
_geom_hbond_atom_site_label_D
_geom_hbond_atom_site_label_H
_geom_hbond_atom_site_label_A
_geom_hbond_distance_DH
_geom_hbond_distance_HA
_geom_hbond_distance_DA
_geom_hbond_angle_DHA
_geom_hbond_site_symmetry_A
O1W H12W O7A 0.840(10) 1.992(13) 2.829(5) 174(6) .
O1W H11W O7B 0.841(10) 2.19(2) 3.008(5) 164(5) 2_665
